data_9005752
loop_
_publ_author_name
'Hybler, J.'

_publ_section_title
;
 Parallel intergrowths in cronstedtite-1T:
 determination of the degree of disorder
 Sample: HER
 Note: 1T polytype
;
_journal_name_full 'European Journal of Mineralogy'
_journal_page_first 197
_journal_page_last 205
_journal_paper_doi 10.1127/0935-1221/2006/0018-0197
_journal_volume 18
_journal_year 2006
_chemical_compound_source 'Herja, Romania'
_chemical_formula_sum 'Fe3.63 H4 O9 Si1.37'
_chemical_name_mineral Cronstedtite
_space_group_IT_number 157
_symmetry_space_group_name_Hall 'P 3 -2'
_symmetry_space_group_name_H-M 'P 3 1 m'
_cell_angle_alpha 90
_cell_angle_beta 90
_cell_angle_gamma 120
_cell_formula_units_Z 1
_cell_length_a 5.494
_cell_length_b 5.494
_cell_length_c 7.090
_cell_volume 185.334
_database_code_amcsd 0007145
_exptl_crystal_density_diffrn 3.487
_cod_original_formula_sum 'Fe3.63 Si1.37 O9 H4'
_cod_database_code 9005752

loop_
_space_group_symop_operation_xyz
x,y,z
x-y,-y,z
-y,x-y,z
y,x,z
-x+y,-x,z
-x,-x+y,z

loop_
_atom_site_aniso_label
_atom_site_aniso_U_11
_atom_site_aniso_U_22
_atom_site_aniso_U_33
_atom_site_aniso_U_12
_atom_site_aniso_U_13
_atom_site_aniso_U_23
FeM1 0.00710 0.00720 0.01300 0.00360 0.00010 0.00000
SiT1 0.01070 0.01070 0.00980 0.00530 0.00000 0.00000
FeT1 0.01070 0.01070 0.00980 0.00530 0.00000 0.00000
O1 0.04200 0.03600 0.02000 0.01820 -0.00070 0.00000
O-h1 0.01400 0.01400 0.01100 0.00710 0.00000 0.00000
O-h2 0.01400 0.01400 0.00900 0.00710 0.00010 0.00000
O4 0.01400 0.01400 0.01400 0.00680 0.00000 0.00000

loop_
_atom_site_label
_atom_site_fract_x
_atom_site_fract_y
_atom_site_fract_z
_atom_site_occupancy
_atom_site_U_iso_or_equiv
_atom_site_type_symbol
_atom_site_attached_hydrogens
FeM1 0.66530 0.00000 0.50000 1.00000 0.00910 Fe 0
SiT1 0.33333 0.66667 0.10200 0.68500 0.01040 Si 0
FeT1 0.33333 0.66667 0.10200 0.31500 0.01040 Fe 0
O1 0.44320 0.00000 0.02340 1.00000 0.03310 O 0
O-h1 0.00000 0.00000 0.35100 1.00000 0.01300 O 0
O-h2 0.33180 0.00000 0.63910 1.00000 0.01250 O 0
O4 0.33333 0.66667 0.34580 1.00000 0.01370 O 0
H1 0.00000 0.00000 0.22300 1.00000 0.03800 H 0
H2 0.34800 0.00000 0.74500 1.00000 0.03800 H 0

loop_
_cod_changelog_entry_id
_cod_changelog_entry_author
_cod_changelog_entry_date
_cod_changelog_entry_text
1
;cod-tools version 3.8.0
Id: cif_guess_AMCSD_atom_types 9581 2023-05-17 12:35:41Z saulius
;
2023-05-18T08:41:45+03:00
;Derived atom types and hydrogen counts
from atom names that follow the AMCSD naming convention
(Wat == water, O-H == hydroxyl).
;
2
;cod-tools version 3.10.1
Id: cif_fix_AMCSD_aniso_labels 10200 2024-08-01 14:09:44Z saulius
;
2024-08-02T12:21:02+03:00
;Changed the following '_atom_site_aniso_label' values:
'Oh1' -> 'O-h1'
'Oh2' -> 'O-h2'
;

loop_
_cod_related_entry_id
_cod_related_entry_database
_cod_related_entry_code
1 AMCSD 0007145
